data_7012179
loop_
_publ_author_name
'van Staveren, Dave R.'
'Weyherm\"uller, Thomas'
'Metzler-Nolte, Nils'

_publ_section_title
;
 Organometallic \b-turn mimetics. A structural and spectroscopic study
 of inter-strand hydrogen bonding in ferrocene and cobaltocenium
 conjugates of amino acids and dipeptides
;
_journal_issue 2
_journal_name_full 'Dalton Transactions'
_journal_page_first 210
_journal_paper_doi 10.1039/b208363a
_journal_year 2003
_chemical_formula_structural '[C38 H42 Fe N4 O8],  0.5 CHCl3'
_chemical_formula_sum 'C38.5 H42.5 Cl1.5 Fe N4 O8'
_chemical_formula_weight 798.29
_chemical_name_systematic
; 
? 
;
_space_group_IT_number 4
_symmetry_cell_setting monoclinic
_symmetry_space_group_name_Hall 'P 2yb'
_symmetry_space_group_name_H-M 'P 1 21 1'
_atom_sites_solution_hydrogens geom
_atom_sites_solution_primary direct
_atom_sites_solution_secondary difmap
_audit_creation_method SHELXL
_cell_angle_alpha 90.00
_cell_angle_beta 93.44(1)
_cell_angle_gamma 90.00
_cell_formula_units_Z 4
_cell_length_a 12.7711(8)
_cell_length_b 16.4209(10)
_cell_length_c 18.2693(12)
_cell_measurement_reflns_used 12820
_cell_measurement_temperature 100(2)
_cell_volume 3824.4(4)
_computing_cell_refinement 'DENZO, Nonius Collect Software'
_computing_data_collection 'DENZO, Nonius Collect Software'
_computing_data_reduction 'DENZO, Nonius Collect Software'
_computing_structure_refinement 'SHELXL-93 (Sheldrick, 1993)'
_computing_structure_solution 'SHELXS-86 (Sheldrick, 1990)'
_diffrn_ambient_temperature 100(2)
_diffrn_measurement_device 'Nonius KappaCCD'
_diffrn_measurement_method '312 images a 1 deg. \w / 190 sec.'
_diffrn_radiation_monochromator graphite
_diffrn_radiation_source 'fine-focus sealed tube'
_diffrn_radiation_type MoK\a
_diffrn_radiation_wavelength 0.71073
_diffrn_reflns_av_R_equivalents 0.0595
_diffrn_reflns_av_sigmaI/netI 0.0708
_diffrn_reflns_limit_h_max 15
_diffrn_reflns_limit_h_min -15
_diffrn_reflns_limit_k_max 20
_diffrn_reflns_limit_k_min -18
_diffrn_reflns_limit_l_max 15
_diffrn_reflns_limit_l_min -22
_diffrn_reflns_number 22378
_diffrn_reflns_theta_max 26.00
_diffrn_reflns_theta_min 2.23
_exptl_absorpt_coefficient_mu 0.556
_exptl_absorpt_correction_T_max 0.873
_exptl_absorpt_correction_T_min 0.424
_exptl_absorpt_correction_type 'DelrefAbs, Platon99 prog. suite, A.L. Spek'
_exptl_crystal_colour yellow
_exptl_crystal_density_diffrn 1.386
_exptl_crystal_description 'transparent needle'
_exptl_crystal_F_000 1668
_exptl_crystal_size_max 0.60
_exptl_crystal_size_mid 0.18
_exptl_crystal_size_min 0.12
_refine_diff_density_max 1.128
_refine_diff_density_min -0.735
_refine_diff_density_rms 0.073
_refine_ls_abs_structure_details 'Flack H D (1983), Acta Cryst. A39, 876-881'
_refine_ls_abs_structure_Flack -0.012(14)
_refine_ls_extinction_method none
_refine_ls_goodness_of_fit_all 1.022
_refine_ls_goodness_of_fit_obs 1.030
_refine_ls_matrix_type full
_refine_ls_number_parameters 986
_refine_ls_number_reflns 14096
_refine_ls_number_restraints 31
_refine_ls_restrained_S_all 1.247
_refine_ls_restrained_S_obs 1.121
_refine_ls_R_factor_all 0.0679
_refine_ls_R_factor_obs 0.0516
_refine_ls_shift/esd_max 0.006
_refine_ls_shift/esd_mean 0.000
_refine_ls_structure_factor_coef Fsqd
_refine_ls_weighting_details 'w=1/[\s^2^(Fo^2^)+(0.0649P)^2^+2.7754P] where P=(Fo^2^+2Fc^2^)/3'
_refine_ls_weighting_scheme calc
_refine_ls_wR_factor_all 0.1551
_refine_ls_wR_factor_obs 0.1266
_reflns_number_observed 12397
_reflns_number_total 14133
_reflns_observed_criterion >2sigma(I)
_cod_data_source_file b208363a.txt
_cod_data_source_block 7a
_cod_depositor_comments
;
The following automatic conversions were performed:
'_symmetry_cell_setting' value 'Monoclinic' changed to 'monoclinic'
according to '/home/saulius/struct/CIF-dictionaries/cif_core.dic'
dictionary named 'cif_core.dic' version 2.4.1 from 2010-06-29.

Automatic conversion script
Id: cif_fix_enum 1527 2010-12-29 10:47:43Z saulius 

The following automatic conversions were performed:

'_refine_ls_weighting_scheme' value 'calc
w=1/[\s^2^(Fo^2^)+(0.0649P)^2^+2.7754P] where P=(Fo^2^+2Fc^2^)/3' was
changed to 'calc'. New tag '_refine_ls_weighting_details' was
created. The value of the new tag was set to
'w=1/[\s^2^(Fo^2^)+(0.0649P)^2^+2.7754P] where P=(Fo^2^+2Fc^2^)/3'.

Automatic conversion script
Id: cif_fix_values 3143 2015-03-26 13:38:13Z robertas 
;
_cod_original_cell_volume 3824.3(3)
_cod_original_sg_symbol_H-M P2(1)
_cod_original_formula_sum 'C38.50 H42.50 Cl1.50 Fe N4 O8'
_cod_database_code 7012179

loop_
_symmetry_equiv_pos_as_xyz
'x, y, z'
'-x, y+1/2, -z'

loop_
_atom_site_aniso_label
_atom_site_aniso_U_11
_atom_site_aniso_U_22
_atom_site_aniso_U_33
_atom_site_aniso_U_23
_atom_site_aniso_U_13
_atom_site_aniso_U_12
Fe1 0.0264(3) 0.0251(3) 0.0225(3) 0.0013(2) 0.0017(2) -0.0013(2)
O1 0.035(2) 0.022(2) 0.0329(15) 0.0001(12) 0.0058(12) 0.0036(12)
O2 0.0286(14) 0.022(2) 0.0290(13) 0.0014(12) 0.0012(11) -0.0037(12)
O3 0.036(2) 0.055(2) 0.035(2) 0.013(2) -0.0031(13) 0.002(2)
O4 0.037(2) 0.039(2) 0.044(2) 0.0093(14) 0.0082(14) -0.0064(14)
O5 0.0297(15) 0.022(2) 0.036(2) -0.0012(12) 0.0044(12) 0.0015(12)
O6 0.0284(14) 0.027(2) 0.0318(15) 0.0044(13) 0.0048(12) 0.0006(12)
O7 0.043(2) 0.039(2) 0.040(2) -0.004(2) -0.0002(14) -0.0118(15)
O8 0.037(2) 0.040(2) 0.050(2) 0.008(2) 0.0127(14) -0.0074(14)
N1 0.028(2) 0.023(2) 0.026(2) -0.0010(14) 0.0015(13) -0.0025(14)
N2 0.028(2) 0.026(2) 0.028(2) -0.0038(14) 0.0035(14) -0.0072(14)
N3 0.022(2) 0.022(2) 0.028(2) 0.0005(14) 0.0008(13) 0.0032(13)
N4 0.023(2) 0.023(2) 0.034(2) 0.0031(14) 0.0023(14) 0.0035(14)
N5 0.0247(15) 0.021(2) 0.031(2) -0.002(2) -0.0006(12) -0.0015(15)
N6 0.031(2) 0.033(2) 0.046(2) 0.012(2) 0.010(2) 0.002(2)
N7 0.041(2) 0.023(2) 0.024(2) -0.0043(14) 0.0077(15) -0.004(2)
N8 0.042(2) 0.031(2) 0.025(2) -0.0007(15) 0.0028(15) -0.015(2)
C1 0.023(2) 0.031(2) 0.030(2) 0.005(2) 0.004(2) 0.001(2)
C2 0.024(2) 0.024(2) 0.027(2) 0.006(2) 0.0033(15) -0.001(2)
C3 0.022(2) 0.020(2) 0.028(2) 0.002(2) 0.0036(15) -0.001(2)
C4 0.028(2) 0.027(2) 0.031(2) 0.001(2) 0.001(2) -0.004(2)
C5 0.025(2) 0.035(2) 0.031(2) 0.004(2) 0.001(2) -0.001(2)
C6 0.025(2) 0.028(2) 0.026(2) 0.002(2) 0.0048(15) 0.000(2)
C7 0.030(2) 0.026(2) 0.023(2) 0.001(2) 0.006(2) 0.000(2)
C8 0.031(2) 0.028(2) 0.028(2) 0.010(2) 0.005(2) 0.001(2)
C9 0.036(2) 0.040(3) 0.020(2) 0.001(2) 0.002(2) -0.003(2)
C10 0.035(2) 0.031(2) 0.028(2) -0.006(2) 0.009(2) -0.005(2)
C11 0.028(2) 0.022(2) 0.023(2) 0.0025(15) 0.008(2) -0.002(2)
C12 0.026(2) 0.023(2) 0.028(2) -0.004(2) 0.003(2) -0.004(2)
C13 0.028(2) 0.043(3) 0.036(2) -0.006(2) -0.002(2) -0.007(2)
C14 0.025(2) 0.025(2) 0.026(2) 0.007(2) 0.000(2) 0.001(2)
C15 0.033(2) 0.025(2) 0.025(2) -0.004(2) 0.004(2) -0.004(2)
C16 0.028(2) 0.041(3) 0.023(2) -0.002(2) 0.000(2) -0.005(2)
C17 0.061(3) 0.061(4) 0.051(3) 0.018(3) 0.009(3) -0.015(3)
C18 0.050(3) 0.039(3) 0.035(2) -0.012(2) 0.013(2) -0.014(2)
C19 0.052(3) 0.033(3) 0.037(2) -0.004(2) 0.018(2) -0.007(2)
C20 0.054(3) 0.056(4) 0.060(3) -0.023(3) 0.014(3) 0.000(3)
C21 0.055(3) 0.053(4) 0.103(5) -0.019(4) 0.032(3) 0.009(3)
C22 0.094(5) 0.054(4) 0.054(3) 0.010(3) 0.044(3) 0.016(3)
C23 0.090(5) 0.076(5) 0.040(3) -0.005(3) 0.018(3) 0.019(4)
C24 0.071(4) 0.069(4) 0.040(3) -0.003(3) 0.009(3) 0.004(3)
C25 0.020(2) 0.023(2) 0.027(2) -0.001(2) 0.0077(15) -0.001(2)
C26 0.024(2) 0.024(2) 0.030(2) 0.005(2) 0.002(2) 0.002(2)
C27 0.026(2) 0.037(3) 0.031(2) -0.002(2) 0.000(2) 0.004(2)
C28 0.023(2) 0.023(2) 0.032(2) 0.003(2) 0.001(2) 0.002(2)
C29 0.022(2) 0.026(2) 0.029(2) -0.001(2) 0.001(2) 0.000(2)
C30 0.025(2) 0.024(2) 0.037(2) 0.005(2) 0.005(2) 0.002(2)
C31 0.048(3) 0.059(4) 0.076(4) 0.023(3) 0.009(3) -0.024(3)
C32 0.027(2) 0.024(2) 0.038(2) 0.000(2) 0.003(2) 0.000(2)
C33 0.025(2) 0.026(2) 0.036(2) -0.001(2) 0.002(2) 0.004(2)
C34 0.030(2) 0.044(3) 0.045(3) -0.010(2) 0.005(2) 0.002(2)
C35 0.030(2) 0.047(3) 0.065(3) -0.004(3) 0.008(2) 0.002(2)
C36 0.039(3) 0.049(3) 0.049(3) 0.008(2) 0.017(2) 0.017(2)
C37 0.056(3) 0.055(3) 0.041(3) -0.006(2) 0.001(2) 0.025(3)
C38 0.036(2) 0.031(3) 0.049(3) -0.013(2) -0.004(2) 0.010(2)
Fe2 0.0336(3) 0.0288(3) 0.0230(3) 0.0005(2) 0.0017(2) 0.0005(3)
O9 0.0314(15) 0.022(2) 0.0340(15) -0.0047(12) 0.0028(12) -0.0009(12)
O10 0.0325(14) 0.025(2) 0.0315(14) 0.0024(13) 0.0023(11) 0.0000(13)
O11 0.056(2) 0.043(2) 0.097(3) -0.015(2) 0.030(2) -0.020(2)
O12 0.070(3) 0.102(4) 0.038(2) -0.015(2) -0.001(2) -0.020(3)
O13 0.042(2) 0.021(2) 0.045(2) -0.0078(13) 0.0132(14) 0.0003(13)
O14 0.047(2) 0.027(2) 0.035(2) -0.0029(13) 0.0075(14) -0.0118(14)
O15 0.063(2) 0.035(2) 0.035(2) 0.0138(15) -0.001(2) 0.001(2)
O16 0.038(2) 0.037(2) 0.0280(15) 0.0046(13) -0.0041(13) -0.0071(14)
C40 0.045(3) 0.041(3) 0.024(2) 0.000(2) 0.008(2) -0.001(2)
C41 0.047(3) 0.051(3) 0.021(2) 0.007(2) -0.001(2) -0.005(2)
C42 0.047(3) 0.036(3) 0.030(2) 0.009(2) 0.008(2) 0.008(2)
C43 0.045(2) 0.023(2) 0.025(2) 0.003(2) 0.010(2) 0.002(2)
C44 0.041(2) 0.028(2) 0.027(2) -0.002(2) 0.008(2) -0.002(2)
C45 0.034(2) 0.039(2) 0.022(2) -0.002(2) 0.003(2) -0.004(2)
C46 0.031(2) 0.046(3) 0.028(2) 0.003(2) -0.002(2) -0.002(2)
C47 0.036(2) 0.033(3) 0.033(2) 0.000(2) 0.004(2) 0.007(2)
C48 0.032(2) 0.031(2) 0.022(2) -0.004(2) 0.005(2) -0.001(2)
C49 0.027(2) 0.027(2) 0.025(2) -0.002(2) 0.003(2) -0.003(2)
C50 0.027(2) 0.026(2) 0.018(2) -0.0006(15) 0.0064(14) -0.001(2)
C51 0.024(2) 0.024(2) 0.031(2) 0.005(2) -0.001(2) -0.002(2)
C52 0.036(2) 0.039(3) 0.031(2) -0.001(2) -0.005(2) 0.002(2)
C53 0.031(2) 0.023(2) 0.028(2) 0.001(2) -0.005(2) -0.003(2)
C54 0.034(2) 0.026(2) 0.031(2) 0.005(2) 0.006(2) -0.002(2)
C55 0.039(3) 0.037(3) 0.049(3) -0.007(2) 0.017(2) -0.003(2)
C56 0.079(5) 0.087(6) 0.122(6) -0.052(5) 0.047(4) -0.054(4)
C57 0.034(2) 0.028(3) 0.055(3) 0.002(2) 0.004(2) -0.005(2)
C58 0.044(3) 0.029(3) 0.053(3) -0.002(2) 0.012(2) 0.000(2)
C59 0.034(2) 0.055(3) 0.044(3) 0.000(2) 0.002(2) 0.005(2)
C60 0.040(3) 0.050(3) 0.050(3) 0.000(2) 0.003(2) 0.005(2)
C61 0.038(3) 0.065(4) 0.055(3) -0.001(3) 0.011(2) 0.010(3)
C62 0.050(3) 0.088(5) 0.061(4) -0.019(3) 0.012(3) 0.013(3)
C63 0.044(3) 0.083(5) 0.068(4) -0.029(3) -0.012(3) 0.010(3)
C64 0.036(2) 0.022(2) 0.030(2) 0.000(2) 0.016(2) -0.005(2)
C65 0.045(2) 0.021(2) 0.031(2) -0.004(2) 0.005(2) -0.007(2)
C66 0.036(2) 0.039(3) 0.052(3) -0.016(2) 0.002(2) -0.008(2)
C67 0.038(2) 0.023(2) 0.025(2) 0.002(2) 0.003(2) 0.001(2)
C68 0.039(2) 0.033(3) 0.024(2) 0.002(2) 0.006(2) -0.009(2)
C69 0.044(2) 0.020(2) 0.029(2) 0.001(2) 0.002(2) 0.004(2)
C70 0.041(2) 0.038(3) 0.030(2) 0.000(2) -0.006(2) 0.003(2)
C71 0.040(2) 0.049(3) 0.024(2) 0.007(2) -0.004(2) 0.003(2)
C72 0.027(2) 0.056(3) 0.031(2) 0.010(2) 0.002(2) 0.011(2)
C73 0.056(3) 0.042(3) 0.038(2) 0.006(2) 0.008(2) 0.011(2)
C74 0.077(4) 0.047(3) 0.045(3) 0.004(3) 0.019(3) 0.017(3)
C75 0.066(4) 0.082(5) 0.048(3) 0.011(3) 0.018(3) 0.036(4)
C76 0.036(3) 0.097(6) 0.062(4) 0.034(4) 0.011(3) -0.001(3)
C77 0.033(2) 0.078(4) 0.048(3) 0.014(3) 0.003(2) -0.012(3)
C80 0.066(6) 0.045(6) 0.048(5) -0.002(4) 0.019(5) 0.000(5)
Cl1 0.0385(10) 0.073(2) 0.0650(13) -0.0266(13) 0.0134(10) -0.0066(10)
Cl2 0.051(2) 0.188(5) 0.087(2) 0.065(3) 0.044(2) 0.014(2)
Cl3 0.105(3) 0.106(3) 0.094(2) -0.016(2) -0.033(2) 0.023(2)
Cl1X 0.048(3) 0.407(19) 0.115(5) 0.137(9) 0.018(3) -0.023(6)
Cl2X 0.269(12) 0.260(14) 0.227(11) -0.174(11) 0.156(10) -0.120(11)
Cl3X 0.106(4) 0.138(6) 0.176(7) 0.037(6) 0.062(5) 0.044(4)

loop_
_atom_site_label
_atom_site_type_symbol
_atom_site_fract_x
_atom_site_fract_y
_atom_site_fract_z
_atom_site_U_iso_or_equiv
_atom_site_thermal_displace_type
_atom_site_occupancy
_atom_site_calc_flag
_atom_site_refinement_flags
_atom_site_disorder_group
Fe1 Fe 0.21163(4) 0.57702(4) 0.68209(3) 0.02464(13) Uani 1 d . .
O1 O 0.0728(2) 0.3799(2) 0.6193(2) 0.0299(6) Uani 1 d . .
O2 O 0.1030(2) 0.4881(2) 0.45146(14) 0.0265(6) Uani 1 d . .
O3 O 0.0207(2) 0.4842(2) 0.2785(2) 0.0425(8) Uani 1 d . .
O4 O 0.1928(2) 0.4621(2) 0.2769(2) 0.0400(8) Uani 1 d . .
O5 O 0.1409(2) 0.7660(2) 0.5719(2) 0.0291(6) Uani 1 d . .
O6 O -0.0925(2) 0.6534(2) 0.54611(15) 0.0290(6) Uani 1 d . .
O7 O -0.3194(2) 0.6508(2) 0.4370(2) 0.0408(8) Uani 1 d . .
O8 O -0.3602(2) 0.6671(2) 0.5533(2) 0.0420(8) Uani 1 d . .
N1 N -0.0198(2) 0.4863(2) 0.5703(2) 0.0257(7) Uani 1 d . .
H1N H -0.0413(2) 0.5368(2) 0.5758(2) 0.031 Uiso 1 calc R .
N2 N 0.0206(3) 0.3793(2) 0.4009(2) 0.0272(7) Uani 1 d . .
H2N H -0.0328(3) 0.3454(2) 0.4008(2) 0.033 Uiso 1 calc R .
N3 N 0.1065(2) 0.6589(2) 0.4970(2) 0.0241(7) Uani 1 d . .
H3N H 0.1231(2) 0.6089(2) 0.4848(2) 0.029 Uiso 1 calc R .
N4 N -0.1473(2) 0.7574(2) 0.4738(2) 0.0267(7) Uani 1 d . .
H4N H -0.1334(2) 0.7910(2) 0.4381(2) 0.032 Uiso 1 calc R .
N5 N 0.5858(2) 0.5774(2) 0.9898(2) 0.0259(7) Uani 1 d . .
H5N H 0.5875(2) 0.5255(2) 0.9776(2) 0.031 Uiso 1 calc R .
N6 N 0.3375(3) 0.6823(2) 1.0061(2) 0.0364(9) Uani 1 d . .
H6N H 0.3509(3) 0.7219(2) 0.9755(2) 0.044 Uiso 1 calc R .
N7 N 0.4765(3) 0.4064(2) 1.0709(2) 0.0293(8) Uani 1 d . .
H7N H 0.4597(3) 0.4558(2) 1.0846(2) 0.035 Uiso 1 calc R .
N8 N 0.4410(3) 0.3138(2) 0.8910(2) 0.0325(8) Uani 1 d . .
H8N H 0.3890(3) 0.2815(2) 0.9016(2) 0.039 Uiso 1 calc R .
C1 C 0.3475(3) 0.5413(3) 0.6373(2) 0.0281(9) Uani 1 d . .
H1 H 0.3806(3) 0.4896(3) 0.6426(2) 0.034 Uiso 1 calc R .
C2 C 0.2700(3) 0.5636(3) 0.5819(2) 0.0251(8) Uani 1 d . .
H2 H 0.2423(3) 0.5295(3) 0.5435(2) 0.030 Uiso 1 calc R .
C3 C 0.2410(3) 0.6462(2) 0.5940(2) 0.0232(8) Uani 1 d . .
C4 C 0.3016(3) 0.6747(3) 0.6571(2) 0.0287(9) Uani 1 d . .
H4 H 0.2986(3) 0.7276(3) 0.6778(2) 0.034 Uiso 1 calc R .
C5 C 0.3668(3) 0.6104(3) 0.6833(2) 0.0304(9) Uani 1 d . .
H5 H 0.4154(3) 0.6127(3) 0.7248(2) 0.036 Uiso 1 calc R .
C6 C 0.0558(3) 0.5874(3) 0.6986(2) 0.0263(8) Uani 1 d . .
H6 H 0.0063(3) 0.6198(3) 0.6708(2) 0.032 Uiso 1 calc R .
C7 C 0.0833(3) 0.5047(3) 0.6835(2) 0.0262(8) Uani 1 d . .
C8 C 0.1600(3) 0.4796(3) 0.7389(2) 0.0291(8) Uani 1 d . .
H8 H 0.1921(3) 0.4275(3) 0.7429(2) 0.035 Uiso 1 calc R .
C9 C 0.1800(3) 0.5464(3) 0.7870(2) 0.0322(10) Uani 1 d . .
H9 H 0.2283(3) 0.5468(3) 0.8286(2) 0.039 Uiso 1 calc R .
C10 C 0.1157(3) 0.6124(3) 0.7625(2) 0.0311(9) Uani 1 d . .
H10 H 0.1131(3) 0.6644(3) 0.7850(2) 0.037 Uiso 1 calc R .
C11 C 0.0459(3) 0.4524(2) 0.6225(2) 0.0240(8) Uani 1 d . .
C12 C -0.0552(3) 0.4411(3) 0.5057(2) 0.0256(8) Uani 1 d . .
H12 H -0.0691(3) 0.3839(3) 0.5213(2) 0.031 Uiso 1 calc R .
C13 C -0.1559(3) 0.4749(3) 0.4712(2) 0.0360(10) Uani 1 d . .
H13A H -0.2091(3) 0.4761(3) 0.5077(2) 0.054 Uiso 1 calc R .
H13B H -0.1802(3) 0.4403(3) 0.4299(2) 0.054 Uiso 1 calc R .
H13C H -0.1438(3) 0.5303(3) 0.4536(2) 0.054 Uiso 1 calc R .
C14 C 0.0302(3) 0.4381(3) 0.4509(2) 0.0254(9) Uani 1 d . .
C15 C 0.0987(3) 0.3711(3) 0.3461(2) 0.0277(9) Uani 1 d . .
H15 H 0.1698(3) 0.3656(3) 0.3716(2) 0.033 Uiso 1 calc R .
C16 C 0.0968(3) 0.4466(3) 0.2974(2) 0.0308(9) Uani 1 d . .
C17 C 0.2022(5) 0.5288(4) 0.2263(3) 0.0573(15) Uani 1 d . .
H17A H 0.2757(5) 0.5350(4) 0.2149(3) 0.086 Uiso 1 calc R .
H17B H 0.1777(5) 0.5791(4) 0.2485(3) 0.086 Uiso 1 calc R .
H17C H 0.1594(5) 0.5175(4) 0.1811(3) 0.086 Uiso 1 calc R .
C18 C 0.0740(4) 0.2941(3) 0.3015(3) 0.0408(11) Uani 1 d . .
H18A H 0.0690(4) 0.2478(3) 0.3358(3) 0.049 Uiso 1 calc R .
H18B H 0.0043(4) 0.3008(3) 0.2754(3) 0.049 Uiso 1 calc R .
C19 C 0.1525(4) 0.2723(3) 0.2458(3) 0.0399(11) Uani 1 d . .
C20 C 0.2589(4) 0.2706(4) 0.2627(3) 0.0561(15) Uani 1 d . .
H20 H 0.2848(4) 0.2842(4) 0.3109(3) 0.067 Uiso 1 calc R .
C21 C 0.3289(5) 0.2495(4) 0.2111(4) 0.069(2) Uani 1 d . .
H21 H 0.4022(5) 0.2503(4) 0.2233(4) 0.083 Uiso 1 calc R .
C22 C 0.2915(6) 0.2273(4) 0.1418(3) 0.066(2) Uani 1 d . .
H22 H 0.3395(6) 0.2145(4) 0.1058(3) 0.079 Uiso 1 calc R .
C23 C 0.1862(6) 0.2235(4) 0.1243(3) 0.068(2) Uani 1 d . .
H23 H 0.1610(6) 0.2045(4) 0.0774(3) 0.082 Uiso 1 calc R .
C24 C 0.1159(5) 0.2475(4) 0.1753(3) 0.060(2) Uani 1 d . .
H24 H 0.0427(5) 0.2471(4) 0.1625(3) 0.072 Uiso 1 calc R .
C25 C 0.1582(3) 0.6947(2) 0.5543(2) 0.0233(8) Uani 1 d . .
C26 C 0.0241(3) 0.7009(3) 0.4551(2) 0.0260(9) Uani 1 d . .
H26 H 0.0467(3) 0.7586(3) 0.4483(2) 0.031 Uiso 1 calc R .
C27 C 0.0051(3) 0.6623(3) 0.3793(2) 0.0314(9) Uani 1 d . .
H27A H 0.0706(3) 0.6625(3) 0.3539(2) 0.047 Uiso 1 calc R .
H27B H -0.0484(3) 0.6935(3) 0.3507(2) 0.047 Uiso 1 calc R .
H27C H -0.0189(3) 0.6060(3) 0.3847(2) 0.047 Uiso 1 calc R .
C28 C -0.0767(3) 0.7015(3) 0.4963(2) 0.0258(9) Uani 1 d . .
C29 C -0.2462(3) 0.7632(3) 0.5077(2) 0.0255(8) Uani 1 d . .
H29 H -0.2319(3) 0.7691(3) 0.5618(2) 0.031 Uiso 1 calc R .
C30 C -0.3111(3) 0.6868(3) 0.4932(2) 0.0286(9) Uani 1 d . .
C31 C -0.4332(4) 0.5990(4) 0.5450(4) 0.061(2) Uani 1 d . .
H31A H -0.4651(4) 0.5892(4) 0.5917(4) 0.091 Uiso 1 calc R .
H31B H -0.3953(4) 0.5501(4) 0.5308(4) 0.091 Uiso 1 calc R .
H31C H -0.4881(4) 0.6119(4) 0.5070(4) 0.091 Uiso 1 calc R .
C32 C -0.3055(3) 0.8394(3) 0.4786(2) 0.0296(9) Uani 1 d . .
H32A H -0.2584(3) 0.8871(3) 0.4841(2) 0.035 Uiso 1 calc R .
H32B H -0.3246(3) 0.8321(3) 0.4257(2) 0.035 Uiso 1 calc R .
C33 C -0.4035(3) 0.8561(3) 0.5181(2) 0.0288(9) Uani 1 d . .
C34 C -0.4994(4) 0.8245(3) 0.4911(3) 0.0398(11) Uani 1 d . .
H34 H -0.5037(4) 0.7950(3) 0.4463(3) 0.048 Uiso 1 calc R .
C35 C -0.5885(4) 0.8358(3) 0.5296(3) 0.0472(12) Uani 1 d . .
H35 H -0.6538(4) 0.8146(3) 0.5107(3) 0.057 Uiso 1 calc R .
C36 C -0.5833(4) 0.8774(3) 0.5948(3) 0.0453(12) Uani 1 d . .
H36 H -0.6444(4) 0.8843(3) 0.6213(3) 0.054 Uiso 1 calc R .
C37 C -0.4890(4) 0.9089(4) 0.6216(3) 0.0504(14) Uani 1 d . .
H37 H -0.4848(4) 0.9374(4) 0.6669(3) 0.061 Uiso 1 calc R .
C38 C -0.4000(4) 0.8992(3) 0.5828(3) 0.0390(11) Uani 1 d . .
H38 H -0.3356(4) 0.9226(3) 0.6011(3) 0.047 Uiso 1 calc R .
Fe2 Fe 0.74608(5) 0.48011(4) 1.14435(3) 0.02846(14) Uani 1 d . .
O9 O 0.6690(2) 0.6822(2) 1.0487(2) 0.0291(6) Uani 1 d . .
O10 O 0.4065(2) 0.5739(2) 1.06725(14) 0.0296(6) Uani 1 d . .
O11 O 0.1249(3) 0.5726(3) 1.0165(3) 0.0644(11) Uani 1 d . .
O12 O 0.1332(3) 0.6663(3) 0.9283(2) 0.0702(13) Uani 1 d . .
O13 O 0.5801(2) 0.2966(2) 1.0911(2) 0.0358(7) Uani 1 d . .
O14 O 0.5491(2) 0.4148(2) 0.9314(2) 0.0360(7) Uani 1 d . .
O15 O 0.3919(3) 0.3487(2) 0.7067(2) 0.0442(8) Uani 1 d . .
O16 O 0.3276(2) 0.2474(2) 0.7720(2) 0.0346(7) Uani 1 d . .
C40 C 0.6860(4) 0.5114(3) 1.2421(2) 0.0363(10) Uani 1 d . .
H40 H 0.6955(4) 0.5613(3) 1.2681(2) 0.044 Uiso 1 calc R .
C41 C 0.7508(4) 0.4420(3) 1.2509(2) 0.0399(11) Uani 1 d . .
H41 H 0.8119(4) 0.4373(3) 1.2830(2) 0.048 Uiso 1 calc R .
C42 C 0.7086(4) 0.3805(3) 1.2033(2) 0.0374(10) Uani 1 d . .
H42 H 0.7358(4) 0.3270(3) 1.1987(2) 0.045 Uiso 1 calc R .
C43 C 0.6181(4) 0.4128(3) 1.1637(2) 0.0308(9) Uani 1 d . .
C44 C 0.6039(3) 0.4946(3) 1.1878(2) 0.0318(9) Uani 1 d . .
H44 H 0.5499(3) 0.5309(3) 1.1709(2) 0.038 Uiso 1 calc R .
C45 C 0.8325(3) 0.5763(3) 1.1098(2) 0.0317(9) Uani 1 d . .
H45 H 0.8406(3) 0.6278(3) 1.1332(2) 0.038 Uiso 1 calc R .
C46 C 0.8979(3) 0.5078(3) 1.1224(2) 0.0351(10) Uani 1 d . .
H46 H 0.9578(3) 0.5051(3) 1.1557(2) 0.042 Uiso 1 calc R .
C47 C 0.8584(4) 0.4438(3) 1.0766(2) 0.0342(10) Uani 1 d . .
H47 H 0.8878(4) 0.3908(3) 1.0741(2) 0.041 Uiso 1 calc R .
C48 C 0.7685(3) 0.4714(3) 1.0352(2) 0.0283(9) Uani 1 d . .
H48 H 0.7268(3) 0.4407(3) 1.0004(2) 0.034 Uiso 1 calc R .
C49 C 0.7517(3) 0.5544(3) 1.0554(2) 0.0262(9) Uani 1 d . .
C50 C 0.6661(3) 0.6099(2) 1.0317(2) 0.0236(8) Uani 1 d . .
C51 C 0.4978(3) 0.6265(3) 0.9649(2) 0.0262(9) Uani 1 d . .
H51 H 0.5226(3) 0.6840(3) 0.9612(2) 0.031 Uiso 1 calc R .
C52 C 0.4555(4) 0.5996(3) 0.8886(2) 0.0357(10) Uani 1 d . .
H52A H 0.5122(4) 0.6009(3) 0.8548(2) 0.054 Uiso 1 calc R .
H52B H 0.3992(4) 0.6365(3) 0.8709(2) 0.054 Uiso 1 calc R .
H52C H 0.4279(4) 0.5440(3) 0.8912(2) 0.054 Uiso 1 calc R .
C53 C 0.4104(3) 0.6248(3) 1.0183(2) 0.0274(9) Uani 1 d . .
C54 C 0.2382(3) 0.6834(3) 1.0398(2) 0.0301(9) Uani 1 d . .
H54 H 0.2442(3) 0.6553(3) 1.0884(2) 0.036 Uiso 1 calc R .
C55 C 0.1583(4) 0.6405(3) 0.9879(3) 0.0410(11) Uani 1 d . .
C56 C 0.0481(6) 0.5279(5) 0.9667(5) 0.095(3) Uani 1 d . .
H56A H 0.0260(6) 0.4780(5) 0.9908(5) 0.142 Uiso 1 calc R .
H56B H 0.0810(6) 0.5138(5) 0.9213(5) 0.142 Uiso 1 calc R .
H56C H -0.0132(6) 0.5625(5) 0.9552(5) 0.142 Uiso 1 calc R .
C57 C 0.2046(4) 0.7718(3) 1.0486(3) 0.0389(11) Uani 1 d . .
H57A H 0.2580(4) 0.8001(3) 1.0809(3) 0.047 Uiso 1 calc R .
H57B H 0.2026(4) 0.7986(3) 1.0001(3) 0.047 Uiso 1 calc R .
C58 C 0.0985(4) 0.7818(3) 1.0805(3) 0.0419(11) Uani 1 d . .
C59 C 0.0059(4) 0.7749(4) 1.0370(3) 0.0442(12) Uani 1 d . .
H59 H 0.0090(4) 0.7645(4) 0.9860(3) 0.053 Uiso 1 calc R .
C60 C -0.0905(4) 0.7830(3) 1.0664(3) 0.0465(12) Uani 1 d . .
H60 H -0.1529(4) 0.7764(3) 1.0359(3) 0.056 Uiso 1 calc R .
C61 C -0.0967(4) 0.8004(4) 1.1384(3) 0.0523(14) Uani 1 d . .
H61 H -0.1634(4) 0.8091(4) 1.1573(3) 0.063 Uiso 1 calc R .
C62 C -0.0082(4) 0.8055(5) 1.1844(4) 0.066(2) Uani 1 d . .
H62 H -0.0129(4) 0.8152(5) 1.2354(4) 0.079 Uiso 1 calc R .
C63 C 0.0890(5) 0.7962(4) 1.1543(4) 0.066(2) Uani 1 d . .
H63 H 0.1509(5) 0.7998(4) 1.1857(4) 0.079 Uiso 1 calc R .
C64 C 0.5578(3) 0.3680(3) 1.1058(2) 0.0287(9) Uani 1 d . .
C65 C 0.4159(4) 0.3674(3) 1.0108(2) 0.0323(10) Uani 1 d . .
H65 H 0.4019(4) 0.3097(3) 1.0249(2) 0.039 Uiso 1 calc R .
C66 C 0.3118(4) 0.4106(3) 0.9967(3) 0.0421(11) Uani 1 d . .
H66A H 0.2734(4) 0.4103(3) 1.0416(3) 0.063 Uiso 1 calc R .
H66B H 0.2704(4) 0.3825(3) 0.9575(3) 0.063 Uiso 1 calc R .
H66C H 0.3243(4) 0.4670(3) 0.9819(3) 0.063 Uiso 1 calc R .
C67 C 0.4774(3) 0.3671(3) 0.9414(2) 0.0286(9) Uani 1 d . .
C68 C 0.4835(3) 0.3069(3) 0.8197(2) 0.0318(9) Uani 1 d . .
H68 H 0.5294(3) 0.3552(3) 0.8122(2) 0.038 Uiso 1 calc R .
C69 C 0.3975(4) 0.3054(3) 0.7592(2) 0.0310(9) Uani 1 d . .
C70 C 0.2444(4) 0.2356(3) 0.7160(2) 0.0371(10) Uani 1 d . .
H70A H 0.1980(4) 0.1919(3) 0.7310(2) 0.056 Uiso 1 calc R .
H70B H 0.2746(4) 0.2207(3) 0.6698(2) 0.056 Uiso 1 calc R .
H70C H 0.2042(4) 0.2861(3) 0.7093(2) 0.056 Uiso 1 calc R .
C71 C 0.5499(4) 0.2298(3) 0.8153(2) 0.0380(11) Uani 1 d . .
H71A H 0.6094(4) 0.2336(3) 0.8525(2) 0.046 Uiso 1 calc R .
H71B H 0.5066(4) 0.1826(3) 0.8285(2) 0.046 Uiso 1 calc R .
C72 C 0.5930(3) 0.2134(3) 0.7419(2) 0.0381(11) Uani 1 d . .
C73 C 0.5574(4) 0.1476(3) 0.7006(3) 0.0453(12) Uani 1 d . .
H73 H 0.5043(4) 0.1136(3) 0.7183(3) 0.054 Uiso 1 calc R .
C74 C 0.5981(5) 0.1304(4) 0.6334(3) 0.0559(15) Uani 1 d . .
H74 H 0.5735(5) 0.0849(4) 0.6052(3) 0.067 Uiso 1 calc R .
C75 C 0.6741(5) 0.1801(5) 0.6086(3) 0.065(2) Uani 1 d . .
H75 H 0.7034(5) 0.1679(5) 0.5633(3) 0.078 Uiso 1 calc R .
C76 C 0.7083(4) 0.2453(5) 0.6465(4) 0.065(2) Uani 1 d . .
H76 H 0.7603(4) 0.2794(5) 0.6275(4) 0.078 Uiso 1 calc R .
C77 C 0.6675(4) 0.2638(4) 0.7142(3) 0.0526(14) Uani 1 d . .
H77 H 0.6912(4) 0.3106(4) 0.7409(3) 0.063 Uiso 1 calc R .
C80 C 0.2703(5) 0.0360(6) 0.2482(3) 0.052(2) Uani 0.60 d PD 1
H80 H 0.2721(5) 0.0969(6) 0.2482(3) 0.063 Uiso 0.60 calc PR 1
Cl1 Cl 0.3978(2) -0.0041(2) 0.26374(13) 0.0583(6) Uani 0.60 d PD 1
Cl2 Cl 0.1946(3) 0.0010(3) 0.3152(2) 0.107(2) Uani 0.60 d PD 1
Cl3 Cl 0.2221(3) -0.0013(3) 0.1613(2) 0.1030(12) Uani 0.60 d PD 1
C80X C 0.2246(12) 0.0349(17) 0.2223(6) 0.096(8) Uiso 0.40 d PD 2
H80X H 0.2269(12) 0.0924(17) 0.2045(6) 0.115 Uiso 0.40 calc PR 2
Cl1X Cl 0.2233(5) 0.0474(7) 0.3152(3) 0.190(7) Uani 0.40 d PD 2
Cl2X Cl 0.1101(6) 0.0002(8) 0.1812(5) 0.246(8) Uani 0.40 d PD 2
Cl3X Cl 0.3286(5) -0.0076(5) 0.1836(4) 0.138(3) Uani 0.40 d PD 2

loop_
_atom_type_symbol
_atom_type_description
_atom_type_scat_dispersion_real
_atom_type_scat_dispersion_imag
_atom_type_scat_source
C C 0.0033 0.0016 'International Tables Vol C Tables 4.2.6.8 and 6.1.1.4'
H H 0.0000 0.0000 'International Tables Vol C Tables 4.2.6.8 and 6.1.1.4'
N N 0.0061 0.0033 'International Tables Vol C Tables 4.2.6.8 and 6.1.1.4'
O O 0.0106 0.0060 'International Tables Vol C Tables 4.2.6.8 and 6.1.1.4'
Fe Fe 0.3463 0.8444 'International Tables Vol C Tables 4.2.6.8 and 6.1.1.4'
Cl Cl 0.1484 0.1585 'International Tables Vol C Tables 4.2.6.8 and 6.1.1.4'

loop_
_geom_angle_atom_site_label_1
_geom_angle_atom_site_label_2
_geom_angle_atom_site_label_3
_geom_angle
_geom_angle_site_symmetry_1
_geom_angle_site_symmetry_3
_geom_angle_publ_flag
C3 Fe1 C7 121.9(2) . . ?
C3 Fe1 C2 41.2(2) . . ?
C7 Fe1 C2 106.8(2) . . ?
C3 Fe1 C8 158.0(2) . . ?
C7 Fe1 C8 41.1(2) . . ?
C2 Fe1 C8 121.5(2) . . ?
C3 Fe1 C6 107.4(2) . . ?
C7 Fe1 C6 41.3(2) . . ?
C2 Fe1 C6 123.9(2) . . ?
C8 Fe1 C6 69.0(2) . . ?
C3 Fe1 C4 41.1(2) . . ?
C7 Fe1 C4 158.5(2) . . ?
C2 Fe1 C4 69.0(2) . . ?
C8 Fe1 C4 159.2(2) . . ?
C6 Fe1 C4 122.4(2) . . ?
C3 Fe1 C9 160.0(2) . . ?
C7 Fe1 C9 68.8(2) . . ?
C2 Fe1 C9 157.3(2) . . ?
C8 Fe1 C9 40.7(2) . . ?
C6 Fe1 C9 68.4(2) . . ?
C4 Fe1 C9 123.3(2) . . ?
C3 Fe1 C1 69.0(2) . . ?
C7 Fe1 C1 122.9(2) . . ?
C2 Fe1 C1 40.8(2) . . ?
C8 Fe1 C1 106.7(2) . . ?
C6 Fe1 C1 160.3(2) . . ?
C4 Fe1 C1 68.5(2) . . ?
C9 Fe1 C1 121.6(2) . . ?
C3 Fe1 C10 123.9(2) . . ?
C7 Fe1 C10 68.8(2) . . ?
C2 Fe1 C10 160.7(2) . . ?
C8 Fe1 C10 68.4(2) . . ?
C6 Fe1 C10 40.5(2) . . ?
C4 Fe1 C10 107.8(2) . . ?
C9 Fe1 C10 40.4(2) . . ?
C1 Fe1 C10 157.5(2) . . ?
C3 Fe1 C5 68.6(2) . . ?
C7 Fe1 C5 159.5(2) . . ?
C2 Fe1 C5 68.4(2) . . ?
C8 Fe1 C5 123.0(2) . . ?
C6 Fe1 C5 157.8(2) . . ?
C4 Fe1 C5 40.3(2) . . ?
C9 Fe1 C5 107.5(2) . . ?
C1 Fe1 C5 40.6(2) . . ?
C10 Fe1 C5 122.2(2) . . ?
C16 O4 C17 116.1(4) . . ?
C30 O8 C31 115.5(4) . . ?
C11 N1 C12 121.0(4) . . ?
C14 N2 C15 119.9(3) . . ?
C25 N3 C26 121.0(3) . . ?
C28 N4 C29 120.3(3) . . ?
C50 N5 C51 120.6(4) . . ?
C53 N6 C54 124.0(4) . . ?
C64 N7 C65 120.9(4) . . ?
C67 N8 C68 122.6(4) . . ?
C2 C1 C5 107.7(4) . . ?
C2 C1 Fe1 68.9(2) . . ?
C5 C1 Fe1 69.9(2) . . ?
C1 C2 C3 108.2(4) . . ?
C1 C2 Fe1 70.4(2) . . ?
C3 C2 Fe1 69.2(2) . . ?
C2 C3 C4 107.6(3) . . ?
C2 C3 C25 128.4(4) . . ?
C4 C3 C25 123.9(4) . . ?
C2 C3 Fe1 69.6(2) . . ?
C4 C3 Fe1 70.1(2) . . ?
C25 C3 Fe1 122.1(3) . . ?
C5 C4 C3 108.1(4) . . ?
C5 C4 Fe1 70.4(2) . . ?
C3 C4 Fe1 68.8(2) . . ?
C4 C5 C1 108.5(4) . . ?
C4 C5 Fe1 69.3(2) . . ?
C1 C5 Fe1 69.5(2) . . ?
C10 C6 C7 107.8(4) . . ?
C10 C6 Fe1 70.3(2) . . ?
C7 C6 Fe1 68.9(2) . . ?
C8 C7 C6 107.6(4) . . ?
C8 C7 C11 123.3(4) . . ?
C6 C7 C11 129.0(4) . . ?
C8 C7 Fe1 69.9(2) . . ?
C6 C7 Fe1 69.8(2) . . ?
C11 C7 Fe1 124.1(3) . . ?
C9 C8 C7 107.8(4) . . ?
C9 C8 Fe1 70.0(3) . . ?
C7 C8 Fe1 69.0(2) . . ?
C10 C9 C8 108.5(4) . . ?
C10 C9 Fe1 70.1(2) . . ?
C8 C9 Fe1 69.4(2) . . ?
C9 C10 C6 108.3(4) . . ?
C9 C10 Fe1 69.5(2) . . ?
C6 C10 Fe1 69.2(2) . . ?
O1 C11 N1 121.6(4) . . ?
O1 C11 C7 121.3(4) . . ?
N1 C11 C7 117.1(4) . . ?
N1 C12 C13 111.8(4) . . ?
N1 C12 C14 110.6(3) . . ?
C13 C12 C14 111.3(3) . . ?
O2 C14 N2 121.6(4) . . ?
O2 C14 C12 122.6(4) . . ?
N2 C14 C12 115.8(3) . . ?
N2 C15 C16 109.7(3) . . ?
N2 C15 C18 108.3(3) . . ?
C16 C15 C18 111.4(3) . . ?
O3 C16 O4 125.0(4) . . ?
O3 C16 C15 125.2(4) . . ?
O4 C16 C15 109.8(4) . . ?
C19 C18 C15 115.5(4) . . ?
C20 C19 C24 118.0(5) . . ?
C20 C19 C18 122.7(5) . . ?
C24 C19 C18 119.2(5) . . ?
C19 C20 C21 121.5(6) . . ?
C22 C21 C20 119.4(6) . . ?
C23 C22 C21 120.7(5) . . ?
C22 C23 C24 119.8(6) . . ?
C23 C24 C19 120.3(6) . . ?
O5 C25 N3 122.0(4) . . ?
O5 C25 C3 121.0(4) . . ?
N3 C25 C3 116.9(4) . . ?
N3 C26 C27 110.7(3) . . ?
N3 C26 C28 110.5(3) . . ?
C27 C26 C28 110.9(3) . . ?
O6 C28 N4 122.2(4) . . ?
O6 C28 C26 122.6(3) . . ?
N4 C28 C26 115.1(3) . . ?
N4 C29 C30 110.8(3) . . ?
N4 C29 C32 109.3(3) . . ?
C30 C29 C32 111.1(3) . . ?
O7 C30 O8 124.7(4) . . ?
O7 C30 C29 125.7(4) . . ?
O8 C30 C29 109.7(4) . . ?
C33 C32 C29 112.9(3) . . ?
C38 C33 C34 118.5(4) . . ?
C38 C33 C32 121.3(4) . . ?
C34 C33 C32 120.1(4) . . ?
C35 C34 C33 120.1(5) . . ?
C36 C35 C34 120.6(5) . . ?
C35 C36 C37 119.5(4) . . ?
C36 C37 C38 120.2(5) . . ?
C33 C38 C37 120.9(5) . . ?
C43 Fe2 C42 41.3(2) . . ?
C43 Fe2 C48 107.2(2) . . ?
C42 Fe2 C48 121.0(2) . . ?
C43 Fe2 C49 122.3(2) . . ?
C42 Fe2 C49 157.8(2) . . ?
C48 Fe2 C49 41.1(2) . . ?
C43 Fe2 C44 41.2(2) . . ?
C42 Fe2 C44 69.1(2) . . ?
C48 Fe2 C44 124.8(2) . . ?
C49 Fe2 C44 108.4(2) . . ?
C43 Fe2 C47 123.5(2) . . ?
C42 Fe2 C47 106.5(2) . . ?
C48 Fe2 C47 40.5(2) . . ?
C49 Fe2 C47 68.3(2) . . ?
C44 Fe2 C47 161.1(2) . . ?
C43 Fe2 C41 69.2(2) . . ?
C42 Fe2 C41 40.7(2) . . ?
C48 Fe2 C41 156.1(2) . . ?
C49 Fe2 C41 160.7(2) . . ?
C44 Fe2 C41 68.9(2) . . ?
C47 Fe2 C41 120.5(2) . . ?
C43 Fe2 C45 158.7(2) . . ?
C42 Fe2 C45 158.9(2) . . ?
C48 Fe2 C45 69.1(2) . . ?
C49 Fe2 C45 41.14(15) . . ?
C44 Fe2 C45 122.6(2) . . ?
C47 Fe2 C45 68.1(2) . . ?
C41 Fe2 C45 123.0(2) . . ?
C43 Fe2 C40 68.7(2) . . ?
C42 Fe2 C40 68.1(2) . . ?
C48 Fe2 C40 162.2(2) . . ?
C49 Fe2 C40 125.3(2) . . ?
C44 Fe2 C40 40.8(2) . . ?
C47 Fe2 C40 156.3(2) . . ?
C41 Fe2 C40 40.4(2) . . ?
C45 Fe2 C40 108.1(2) . . ?
C43 Fe2 C46 159.7(2) . . ?
C42 Fe2 C46 122.5(2) . . ?
C48 Fe2 C46 68.6(2) . . ?
C49 Fe2 C46 68.5(2) . . ?
C44 Fe2 C46 157.4(2) . . ?
C47 Fe2 C46 40.5(2) . . ?
C41 Fe2 C46 106.2(2) . . ?
C45 Fe2 C46 40.2(2) . . ?
C40 Fe2 C46 121.4(2) . . ?
C55 O11 C56 113.1(5) . . ?
C69 O16 C70 116.3(3) . . ?
C41 C40 C44 108.9(4) . . ?
C41 C40 Fe2 69.5(3) . . ?
C44 C40 Fe2 69.2(2) . . ?
C40 C41 C42 107.8(4) . . ?
C40 C41 Fe2 70.1(3) . . ?
C42 C41 Fe2 69.2(2) . . ?
C41 C42 C43 108.2(4) . . ?
C41 C42 Fe2 70.0(3) . . ?
C43 C42 Fe2 68.9(3) . . ?
C44 C43 C42 107.8(4) . . ?
C44 C43 C64 128.6(4) . . ?
C42 C43 C64 123.5(4) . . ?
C44 C43 Fe2 70.1(2) . . ?
C42 C43 Fe2 69.7(3) . . ?
C64 C43 Fe2 122.9(3) . . ?
C40 C44 C43 107.2(4) . . ?
C40 C44 Fe2 70.0(3) . . ?
C43 C44 Fe2 68.8(2) . . ?
C46 C45 C49 107.8(4) . . ?
C46 C45 Fe2 70.1(3) . . ?
C49 C45 Fe2 69.0(2) . . ?
C45 C46 C47 108.0(4) . . ?
C45 C46 Fe2 69.7(2) . . ?
C47 C46 Fe2 69.2(3) . . ?
C48 C47 C46 109.1(4) . . ?
C48 C47 Fe2 69.6(2) . . ?
C46 C47 Fe2 70.3(3) . . ?
C47 C48 C49 107.3(4) . . ?
C47 C48 Fe2 69.8(2) . . ?
C49 C48 Fe2 69.4(2) . . ?
C48 C49 C45 107.8(4) . . ?
C48 C49 C50 129.4(4) . . ?
C45 C49 C50 122.7(4) . . ?
C48 C49 Fe2 69.4(2) . . ?
C45 C49 Fe2 69.9(2) . . ?
C50 C49 Fe2 123.1(3) . . ?
O9 C50 N5 122.4(4) . . ?
O9 C50 C49 121.0(4) . . ?
N5 C50 C49 116.6(4) . . ?
N5 C51 C53 112.1(3) . . ?
N5 C51 C52 110.7(4) . . ?
C53 C51 C52 110.2(3) . . ?
O10 C53 N6 123.1(4) . . ?
O10 C53 C51 122.8(4) . . ?
N6 C53 C51 114.1(4) . . ?
N6 C54 C55 107.5(3) . . ?
N6 C54 C57 108.6(4) . . ?
C55 C54 C57 108.9(4) . . ?
O12 C55 O11 126.0(5) . . ?
O12 C55 C54 122.5(5) . . ?
O11 C55 C54 111.5(5) . . ?
C58 C57 C54 114.1(4) . . ?
C63 C58 C59 116.8(5) . . ?
C63 C58 C57 121.8(5) . . ?
C59 C58 C57 121.4(5) . . ?
C60 C59 C58 121.2(5) . . ?
C61 C60 C59 120.3(5) . . ?
C60 C61 C62 121.1(5) . . ?
C61 C62 C63 118.1(5) . . ?
C58 C63 C62 122.4(5) . . ?
O13 C64 N7 121.5(4) . . ?
O13 C64 C43 120.8(4) . . ?
N7 C64 C43 117.7(4) . . ?
N7 C65 C66 110.2(4) . . ?
N7 C65 C67 110.5(3) . . ?
C66 C65 C67 110.4(4) . . ?
O14 C67 N8 123.4(4) . . ?
O14 C67 C65 123.0(4) . . ?
N8 C67 C65 113.5(4) . . ?
N8 C68 C69 111.4(4) . . ?
N8 C68 C71 110.6(3) . . ?
C69 C68 C71 109.2(4) . . ?
O15 C69 O16 123.9(4) . . ?
O15 C69 C68 125.8(4) . . ?
O16 C69 C68 110.3(3) . . ?
C72 C71 C68 115.3(4) . . ?
C73 C72 C77 118.8(5) . . ?
C73 C72 C71 120.1(4) . . ?
C77 C72 C71 121.2(5) . . ?
C72 C73 C74 120.9(5) . . ?
C75 C74 C73 118.8(6) . . ?
C76 C75 C74 121.6(5) . . ?
C75 C76 C77 120.2(6) . . ?
C72 C77 C76 119.6(6) . . ?
Cl2 C80 Cl1 108.5(4) . . ?
Cl2 C80 Cl3 110.2(5) . . ?
Cl1 C80 Cl3 106.3(4) . . ?
Cl3X C80X Cl2X 110.6(10) . . ?
Cl3X C80X Cl1X 121.3(11) . . ?
Cl2X C80X Cl1X 114.8(8) . . ?

loop_
_geom_bond_atom_site_label_1
_geom_bond_atom_site_label_2
_geom_bond_distance
_geom_bond_site_symmetry_2
_geom_bond_publ_flag
Fe1 C3 2.024(4) . ?
Fe1 C7 2.025(4) . ?
Fe1 C2 2.029(4) . ?
Fe1 C8 2.038(4) . ?
Fe1 C6 2.038(4) . ?
Fe1 C4 2.040(4) . ?
Fe1 C9 2.045(4) . ?
Fe1 C1 2.049(4) . ?
Fe1 C10 2.052(4) . ?
Fe1 C5 2.055(4) . ?
O1 C11 1.242(5) . ?
O2 C14 1.240(5) . ?
O3 C16 1.186(5) . ?
O4 C16 1.328(5) . ?
O4 C17 1.443(6) . ?
O5 C25 1.238(5) . ?
O6 C28 1.230(5) . ?
O7 C30 1.185(5) . ?
O8 C30 1.335(5) . ?
O8 C31 1.457(6) . ?
N1 C11 1.351(5) . ?
N1 C12 1.444(5) . ?
N2 C14 1.331(5) . ?
N2 C15 1.461(5) . ?
N3 C25 1.341(5) . ?
N3 C26 1.440(5) . ?
N4 C28 1.334(5) . ?
N4 C29 1.443(5) . ?
N5 C50 1.353(5) . ?
N5 C51 1.435(5) . ?
N6 C53 1.335(6) . ?
N6 C54 1.443(5) . ?
N7 C64 1.341(6) . ?
N7 C65 1.454(5) . ?
N8 C67 1.333(5) . ?
N8 C68 1.444(5) . ?
C1 C2 1.420(6) . ?
C1 C5 1.425(6) . ?
C2 C3 1.427(6) . ?
C3 C4 1.428(6) . ?
C3 C25 1.477(5) . ?
C4 C5 1.411(6) . ?
C6 C10 1.416(6) . ?
C6 C7 1.434(6) . ?
C7 C8 1.427(6) . ?
C7 C11 1.464(6) . ?
C8 C9 1.418(6) . ?
C9 C10 1.416(6) . ?
C12 C13 1.504(6) . ?
C12 C14 1.524(5) . ?
C15 C16 1.526(6) . ?
C15 C18 1.528(6) . ?
C18 C19 1.513(6) . ?
C19 C20 1.375(7) . ?
C19 C24 1.403(7) . ?
C20 C21 1.382(8) . ?
C21 C22 1.374(10) . ?
C22 C23 1.366(10) . ?
C23 C24 1.389(8) . ?
C26 C27 1.529(6) . ?
C26 C28 1.531(5) . ?
C29 C30 1.517(6) . ?
C29 C32 1.540(6) . ?
C32 C33 1.506(6) . ?
C33 C38 1.376(6) . ?
C33 C34 1.393(6) . ?
C34 C35 1.385(7) . ?
C35 C36 1.371(8) . ?
C36 C37 1.373(8) . ?
C37 C38 1.383(7) . ?
Fe2 C43 2.021(4) . ?
Fe2 C42 2.032(5) . ?
Fe2 C48 2.036(4) . ?
Fe2 C49 2.036(4) . ?
Fe2 C44 2.039(4) . ?
Fe2 C47 2.039(4) . ?
Fe2 C41 2.043(4) . ?
Fe2 C45 2.049(5) . ?
Fe2 C40 2.051(4) . ?
Fe2 C46 2.054(4) . ?
O9 C50 1.226(5) . ?
O10 C53 1.226(5) . ?
O11 C55 1.314(6) . ?
O11 C56 1.490(8) . ?
O12 C55 1.193(6) . ?
O13 C64 1.240(5) . ?
O14 C67 1.228(5) . ?
O15 C69 1.192(5) . ?
O16 C69 1.337(5) . ?
O16 C70 1.442(5) . ?
C40 C41 1.413(7) . ?
C40 C44 1.426(6) . ?
C41 C42 1.418(7) . ?
C42 C43 1.430(6) . ?
C43 C44 1.428(6) . ?
C43 C64 1.467(6) . ?
C45 C46 1.412(7) . ?
C45 C49 1.435(5) . ?
C46 C47 1.417(6) . ?
C47 C48 1.412(6) . ?
C48 C49 1.431(6) . ?
C49 C50 1.469(6) . ?
C51 C53 1.526(6) . ?
C51 C52 1.530(6) . ?
C54 C55 1.524(7) . ?
C54 C57 1.524(6) . ?
C57 C58 1.515(7) . ?
C58 C63 1.381(8) . ?
C58 C59 1.390(7) . ?
C59 C60 1.378(7) . ?
C60 C61 1.353(8) . ?
C61 C62 1.370(8) . ?
C62 C63 1.396(8) . ?
C65 C66 1.515(7) . ?
C65 C67 1.532(6) . ?
C68 C69 1.512(6) . ?
C68 C71 1.529(7) . ?
C71 C72 1.504(6) . ?
C72 C73 1.379(7) . ?
C72 C77 1.379(7) . ?
C73 C74 1.392(7) . ?
C74 C75 1.366(9) . ?
C75 C76 1.335(10) . ?
C76 C77 1.405(9) . ?
C80 Cl2 1.703(6) . ?
C80 Cl1 1.764(7) . ?
C80 Cl3 1.777(7) . ?
C80X Cl3X 1.69(2) . ?
C80X Cl2X 1.702(9) . ?
C80X Cl1X 1.709(9) . ?
